data_4327611
loop_
_publ_author_name
'Remle \,Celenligil-\,Cetin'
'Richard J. Staples'
'Pericles Stavropoulos'

_publ_section_title
;
 Synthesis, Characterization, and Reactivity of Ferrous and Ferric
 Oxo/Peroxo Pivalate Complexes in Relation to Gif-Type Oxygenation of
 Substrates
;
_journal_name_full 'Inorganic Chemistry'
_journal_page_first 5838
_journal_page_last 5846
_journal_paper_doi 10.1021/ic000261+
_journal_volume 39
_journal_year 2000
_chemical_formula_sum 'C31 H65 Cl4 Fe3 O18'
_chemical_formula_weight 1035.18
_chemical_name_systematic
; 
 ? 
;
_space_group_IT_number 163
_symmetry_cell_setting trigonal
_symmetry_space_group_name_Hall '-P 3 2c'
_symmetry_space_group_name_H-M 'P -3 1 c'
_atom_sites_solution_hydrogens geom
_atom_sites_solution_primary direct
_atom_sites_solution_secondary difmap
_audit_creation_method SHELXL-97
_cell_angle_alpha 90.00
_cell_angle_beta 90.00
_cell_angle_gamma 120.00
_cell_formula_units_Z 2
_cell_length_a 12.2880(1)
_cell_length_b 12.2880(1)
_cell_length_c 23.3681(2)
_cell_measurement_reflns_used 213
_cell_measurement_temperature 213(2)
_cell_measurement_theta_max 16.78
_cell_measurement_theta_min 4.56
_cell_volume 3055.74(4)
_computing_cell_refinement 'SMART (SIEMENS, V4.033, 1994)'
_computing_data_collection 'ASTRO (SIEMENS, V4.033, 1994)'
_computing_data_reduction 'SAINT (SIEMENS, V4.035, 1994)'
_computing_molecular_graphics 'SHELXTL (SIEMENS, 1994, ver 5.04)'
_computing_publication_material 'CIFTAB (Sheldrick, 1993)'
_computing_structure_refinement 'SHELXL-97 (Sheldrick, 1997)'
_computing_structure_solution 'SHELXS-97 (Sheldrick, 1990)'
_diffrn_ambient_temperature 213(2)
_diffrn_measured_fraction_theta_full 0.993
_diffrn_measured_fraction_theta_max 0.993
_diffrn_measurement_method '\w, 0.3 deg'
_diffrn_radiation_monochromator graphite
_diffrn_radiation_source 'fine-focus sealed tube'
_diffrn_radiation_type MoK\a
_diffrn_radiation_wavelength 0.71073
_diffrn_reflns_av_R_equivalents 0.0660
_diffrn_reflns_av_sigmaI/netI 0.0473
_diffrn_reflns_limit_h_max 16
_diffrn_reflns_limit_h_min -10
_diffrn_reflns_limit_k_max 16
_diffrn_reflns_limit_k_min -16
_diffrn_reflns_limit_l_max 29
_diffrn_reflns_limit_l_min -30
_diffrn_reflns_number 19487
_diffrn_reflns_theta_full 28.27
_diffrn_reflns_theta_max 28.27
_diffrn_reflns_theta_min 1.74
_diffrn_standards_decay_% <1
_diffrn_standards_interval_count 0
_diffrn_standards_number 0
_exptl_absorpt_coefficient_mu 0.927
_exptl_absorpt_correction_type none
_exptl_crystal_colour red
_exptl_crystal_density_diffrn 1.122
_exptl_crystal_description cube
_exptl_crystal_F_000 1076
_exptl_crystal_size_max 0.25
_exptl_crystal_size_mid 0.25
_exptl_crystal_size_min 0.25
_refine_diff_density_max 0.915
_refine_diff_density_min -0.415
_refine_diff_density_rms 0.106
_refine_ls_extinction_method none
_refine_ls_goodness_of_fit_ref 1.021
_refine_ls_hydrogen_treatment mixed
_refine_ls_matrix_type full
_refine_ls_number_parameters 112
_refine_ls_number_reflns 2536
_refine_ls_number_restraints 0
_refine_ls_restrained_S_all 1.021
_refine_ls_R_factor_all 0.1339
_refine_ls_R_factor_gt 0.0803
_refine_ls_shift/su_max 0.076
_refine_ls_shift/su_mean 0.008
_refine_ls_structure_factor_coef Fsqd
_refine_ls_weighting_details 'calc w=1/[\s^2^(Fo^2^)+(0.1457P)^2^+0.0000P] where P=(Fo^2^+2Fc^2^)/3'
_refine_ls_weighting_scheme calc
_refine_ls_wR_factor_gt 0.2203
_refine_ls_wR_factor_ref 0.2423
_reflns_number_gt 1245
_reflns_number_total 2536
_reflns_threshold_expression >2sigma(I)
_cod_data_source_file ic0002612B_1.cif
_cod_data_source_block Compound_1
_cod_database_code 4327611

loop_
_symmetry_equiv_pos_as_xyz
'x, y, z'
'-y, x-y, z'
'-x+y, -x, z'
'-y, -x, -z+1/2'
'-x+y, y, -z+1/2'
'x, x-y, -z+1/2'
'-x, -y, -z'
'y, -x+y, -z'
'x-y, x, -z'
'y, x, z-1/2'
'x-y, -y, z-1/2'
'-x, -x+y, z-1/2'

loop_
_atom_site_label
_atom_site_type_symbol
_atom_site_fract_x
_atom_site_fract_y
_atom_site_fract_z
_atom_site_U_iso_or_equiv
_atom_site_adp_type
_atom_site_occupancy
_atom_site_symmetry_multiplicity
_atom_site_calc_flag
_atom_site_refinement_flags
_atom_site_disorder_assembly
_atom_site_disorder_group
Fe1 Fe 0.91079(4) 0.82157(7) 0.2500 0.0669(4) Uani 1 2 d S . .
O4 O 1.0000 1.0000 0.2500 0.0621(15) Uani 1 6 d S . .
O3 O 0.81344(19) 0.6269(4) 0.2500 0.0950(14) Uani 1 2 d S . .
H3A H 0.8037 0.6009 0.2166 0.143 Uiso 0.50 1 calc PR . .
O1 O 1.0154(3) 0.8053(3) 0.31111(13) 0.0919(10) Uani 1 1 d . . .
C1 C 1.1199(5) 0.8793(5) 0.33184(17) 0.0740(11) Uani 1 1 d . A .
C2 C 1.1598(5) 0.8396(5) 0.3857(2) 0.0969(16) Uani 1 1 d . . .
O2 O 1.1944(3) 0.9840(3) 0.31119(13) 0.0916(10) Uani 1 1 d . . .
Cl1 Cl 0.9431(13) 0.4715(7) 0.2500 0.207(5) Uani 0.33 2 d SP . .
C3 C 1.267(2) 0.818(2) 0.3638(12) 0.225(10) Uani 0.500(9) 1 d P A 1
H3B H 1.2318 0.7426 0.3403 0.337 Uiso 0.500(9) 1 calc PR A 1
H3C H 1.3106 0.8075 0.3962 0.337 Uiso 0.500(9) 1 calc PR A 1
H3D H 1.3262 0.8894 0.3412 0.337 Uiso 0.500(9) 1 calc PR A 1
C4 C 1.1661(17) 0.9242(14) 0.4332(5) 0.141(4) Uani 0.500(9) 1 d P A 1
H4A H 1.0817 0.9030 0.4443 0.212 Uiso 0.500(9) 1 calc PR A 1
H4B H 1.2121 1.0108 0.4205 0.212 Uiso 0.500(9) 1 calc PR A 1
H4C H 1.2088 0.9135 0.4658 0.212 Uiso 0.500(9) 1 calc PR A 1
C5 C 1.0500(14) 0.7055(15) 0.4072(5) 0.129(4) Uani 0.500(9) 1 d P A 1
H5A H 0.9799 0.6739 0.3808 0.194 Uiso 0.500(9) 1 calc PR A 1
H5B H 1.0224 0.7142 0.4450 0.194 Uiso 0.500(9) 1 calc PR A 1
H5C H 1.0813 0.6470 0.4090 0.194 Uiso 0.500(9) 1 calc PR A 1
C3B C 1.163(3) 0.720(2) 0.3712(12) 0.225(10) Uani 0.50 1 d P A 2
H3BA H 1.0794 0.6544 0.3601 0.337 Uiso 0.500(9) 1 calc PR A 2
H3BB H 1.1900 0.6926 0.4045 0.337 Uiso 0.500(9) 1 calc PR A 2
H3BC H 1.2209 0.7365 0.3399 0.337 Uiso 0.500(9) 1 calc PR A 2
C4B C 1.2930(15) 0.9464(15) 0.4059(5) 0.141(4) Uani 0.50 1 d P A 2
H4BA H 1.2882 1.0202 0.4166 0.212 Uiso 0.500(9) 1 calc PR A 2
H4BB H 1.3529 0.9676 0.3750 0.212 Uiso 0.500(9) 1 calc PR A 2
H4BC H 1.3198 0.9173 0.4387 0.212 Uiso 0.500(9) 1 calc PR A 2
C5B C 1.0712(14) 0.8225(15) 0.4326(5) 0.129(4) Uani 0.50 1 d P A 2
H5BA H 0.9874 0.7564 0.4223 0.194 Uiso 0.500(9) 1 calc PR A 2
H5BB H 1.0706 0.9003 0.4386 0.194 Uiso 0.500(9) 1 calc PR A 2
H5BC H 1.0976 0.7995 0.4675 0.194 Uiso 0.500(9) 1 calc PR A 2
C1S C 0.6667 0.3333 0.4294(6) 0.084(4) Uani 0.50 3 d SP . .
H1SA H 0.6667 0.3333 0.3883 0.100 Uiso 0.50 3 d SPR . .
Cl1S Cl 0.7866(13) 0.3952(15) 0.4562(6) 0.430(8) Uani 0.50 1 d P . .
O1A O 0.536(3) 0.266(3) 0.3591(11) 0.284(15) Uani 0.33 1 d P . .
H1AA H 0.4734 0.2207 0.3379 0.427 Uiso 0.33 1 d PR . .
H2AA H 0.6000 0.3382 0.3533 0.427 Uiso 0.33 1 d PR . .

loop_
_atom_site_aniso_label
_atom_site_aniso_U_11
_atom_site_aniso_U_22
_atom_site_aniso_U_33
_atom_site_aniso_U_23
_atom_site_aniso_U_13
_atom_site_aniso_U_12
Fe1 0.0768(5) 0.0699(6) 0.0517(5) 0.000 0.0001(3) 0.0349(3)
O4 0.070(2) 0.070(2) 0.047(3) 0.000 0.000 0.0349(12)
O3 0.120(3) 0.072(3) 0.077(3) 0.000 0.002(2) 0.0360(13)
O1 0.106(2) 0.085(2) 0.0802(18) 0.0085(15) -0.0223(18) 0.0448(19)
C1 0.093(3) 0.092(3) 0.058(2) 0.002(2) 0.001(2) 0.062(3)
C2 0.115(4) 0.112(4) 0.089(3) 0.012(3) -0.018(3) 0.075(4)
O2 0.086(2) 0.108(2) 0.0789(18) 0.0207(18) -0.0098(15) 0.0467(19)
Cl1 0.210(11) 0.179(7) 0.242(13) 0.006(8) 0.000 0.105(5)
C3 0.29(3) 0.23(3) 0.212(13) 0.092(19) -0.02(2) 0.18(2)
C4 0.174(11) 0.158(9) 0.076(5) 0.005(6) -0.040(6) 0.071(9)
C5 0.153(8) 0.153(9) 0.073(5) 0.033(5) 0.000(5) 0.071(8)
C3B 0.29(3) 0.23(3) 0.212(13) 0.092(19) -0.02(2) 0.18(2)
C4B 0.174(11) 0.158(9) 0.076(5) 0.005(6) -0.040(6) 0.071(9)
C5B 0.153(8) 0.153(9) 0.073(5) 0.033(5) 0.000(5) 0.071(8)
C1S 0.102(7) 0.102(7) 0.046(6) 0.000 0.000 0.051(4)
Cl1S 0.332(13) 0.410(17) 0.56(2) -0.018(19) -0.017(13) 0.196(14)
O1A 0.23(2) 0.29(3) 0.22(2) 0.02(2) 0.07(2) 0.05(2)

loop_
_atom_type_symbol
_atom_type_description
_atom_type_scat_dispersion_real
_atom_type_scat_dispersion_imag
_atom_type_scat_source
C C 0.0033 0.0016 'International Tables Vol C Tables 4.2.6.8 and 6.1.1.4'
H H 0.0000 0.0000 'International Tables Vol C Tables 4.2.6.8 and 6.1.1.4'
O O 0.0106 0.0060 'International Tables Vol C Tables 4.2.6.8 and 6.1.1.4'
Cl Cl 0.1484 0.1585 'International Tables Vol C Tables 4.2.6.8 and 6.1.1.4'
Fe Fe 0.3463 0.8444 'International Tables Vol C Tables 4.2.6.8 and 6.1.1.4'

loop_
_geom_angle_atom_site_label_1
_geom_angle_atom_site_label_2
_geom_angle_atom_site_label_3
_geom_angle
_geom_angle_site_symmetry_1
_geom_angle_site_symmetry_3
O4 Fe1 O1 94.97(9) . .
O4 Fe1 O1 94.97(9) . 5_655
O1 Fe1 O1 170.07(19) . 5_655
O4 Fe1 O2 94.86(9) . 4_775
O1 Fe1 O2 91.24(15) . 4_775
O1 Fe1 O2 87.92(15) 5_655 4_775
O4 Fe1 O2 94.86(9) . 3_675
O1 Fe1 O2 87.92(15) . 3_675
O1 Fe1 O2 91.24(15) 5_655 3_675
O2 Fe1 O2 170.28(18) 4_775 3_675
O4 Fe1 O3 180.000(1) . .
O1 Fe1 O3 85.03(9) . .
O1 Fe1 O3 85.03(9) 5_655 .
O2 Fe1 O3 85.14(9) 4_775 .
O2 Fe1 O3 85.14(9) 3_675 .
Fe1 O4 Fe1 120.0 2_765 .
Fe1 O4 Fe1 120.0 2_765 3_675
Fe1 O4 Fe1 120.0 . 3_675
C1 O1 Fe1 133.4(3) . .
O1 C1 O2 124.2(4) . .
O1 C1 C2 118.1(4) . .
O2 C1 C2 117.7(4) . .
C5B C2 C4 47.9(8) . .
C5B C2 C1 109.0(6) . .
C4 C2 C1 107.8(6) . .
C5B C2 C3B 113.3(12) . .
C4 C2 C3B 144.6(11) . .
C1 C2 C3B 107.0(10) . .
C5B C2 C3 147.4(9) . .
C4 C2 C3 127.5(13) . .
C1 C2 C3 102.8(9) . .
C3B C2 C3 48.0(14) . .
C5B C2 C4B 106.2(9) . .
C4 C2 C4B 61.7(8) . .
C1 C2 C4B 110.5(6) . .
C3B C2 C4B 110.7(13) . .
C3 C2 C4B 68.0(11) . .
C5B C2 C5 56.0(7) . .
C4 C2 C5 101.9(9) . .
C1 C2 C5 110.5(6) . .
C3B C2 C5 59.5(11) . .
C3 C2 C5 106.0(10) . .
C4B C2 C5 138.8(7) . .
C1 O2 Fe1 133.3(3) . 2_765
Cl1S C1S Cl1S 102.0(9) 3_665 .
Cl1S C1S Cl1S 102.0(9) 3_665 2_655
Cl1S C1S Cl1S 102.0(9) . 2_655
C1S Cl1S Cl1S 39.0(4) . 3_665
C1S Cl1S Cl1S 39.0(4) . 2_655
Cl1S Cl1S Cl1S 60.000(3) 3_665 2_655

loop_
_geom_bond_atom_site_label_1
_geom_bond_atom_site_label_2
_geom_bond_distance
_geom_bond_site_symmetry_2
Fe1 O4 1.8988(8) .
Fe1 O1 1.997(3) .
Fe1 O1 1.997(3) 5_655
Fe1 O2 2.002(3) 4_775
Fe1 O2 2.002(3) 3_675
Fe1 O3 2.072(4) .
O4 Fe1 1.8988(8) 2_765
O4 Fe1 1.8988(8) 3_675
O1 C1 1.242(6) .
C1 O2 1.245(6) .
C1 C2 1.517(6) .
C2 C5B 1.483(15) .
C2 C4 1.497(16) .
C2 C3B 1.53(3) .
C2 C3 1.56(3) .
C2 C4B 1.574(16) .
C2 C5 1.602(15) .
O2 Fe1 2.002(3) 2_765
C1S Cl1S 1.422(15) 3_665
C1S Cl1S 1.422(15) .
C1S Cl1S 1.422(15) 2_655
Cl1S Cl1S 2.21(2) 3_665
Cl1S Cl1S 2.21(2) 2_655

loop_
_geom_torsion_atom_site_label_1
_geom_torsion_atom_site_label_2
_geom_torsion_atom_site_label_3
_geom_torsion_atom_site_label_4
_geom_torsion
_geom_torsion_site_symmetry_1
_geom_torsion_site_symmetry_4
O1 Fe1 O4 Fe1 45.87(10) . 2_765
O1 Fe1 O4 Fe1 -134.13(10) 5_655 2_765
O2 Fe1 O4 Fe1 -45.81(10) 4_775 2_765
O2 Fe1 O4 Fe1 134.19(10) 3_675 2_765
O3 Fe1 O4 Fe1 0(100) . 2_765
O1 Fe1 O4 Fe1 -134.13(10) . 3_675
O1 Fe1 O4 Fe1 45.87(10) 5_655 3_675
O2 Fe1 O4 Fe1 134.19(10) 4_775 3_675
O2 Fe1 O4 Fe1 -45.81(10) 3_675 3_675
O3 Fe1 O4 Fe1 180(100) . 3_675
O4 Fe1 O1 C1 -16.6(4) . .
O1 Fe1 O1 C1 163.4(4) 5_655 .
O2 Fe1 O1 C1 78.3(4) 4_775 .
O2 Fe1 O1 C1 -111.3(4) 3_675 .
O3 Fe1 O1 C1 163.4(4) . .
Fe1 O1 C1 O2 -10.9(7) . .
Fe1 O1 C1 C2 169.2(3) . .
O1 C1 C2 C5B -62.4(9) . .
O2 C1 C2 C5B 117.7(8) . .
O1 C1 C2 C4 -113.1(9) . .
O2 C1 C2 C4 67.0(10) . .
O1 C1 C2 C3B 60.6(13) . .
O2 C1 C2 C3B -119.3(12) . .
O1 C1 C2 C3 110.2(11) . .
O2 C1 C2 C3 -69.7(11) . .
O1 C1 C2 C4B -178.8(8) . .
O2 C1 C2 C4B 1.3(9) . .
O1 C1 C2 C5 -2.5(9) . .
O2 C1 C2 C5 177.6(7) . .
O1 C1 O2 Fe1 10.9(7) . 2_765
C2 C1 O2 Fe1 -169.2(3) . 2_765
Cl1S C1S Cl1S Cl1S 105.2(14) 2_655 3_665
Cl1S C1S Cl1S Cl1S -105.2(14) 3_665 2_655
